data_1551041
loop_
_publ_author_name
'Kadota, Kentaro'
'Duong, Nghia Tuan'
'Nishiyama, Yusuke'
'Sivaniah, Easan'
'Kitagawa, Susumu'
'Horike, Satoshi'

_publ_section_title
;
 Borohydride-containing coordination polymers: synthesis, air stability
 and dehydrogenation
;
_journal_name_full 'Chemical Science'
_journal_paper_doi 10.1039/C9SC00731H
_journal_year 2019
_chemical_formula_sum 'C20 H32 B4 N4 Zn2'
_chemical_formula_weight 502.47
_space_group_crystal_system triclinic
_space_group_IT_number 2
_space_group_name_Hall '-P 1'
_space_group_name_H-M_alt 'P -1'
_symmetry_space_group_name_Hall '-P 1'
_symmetry_space_group_name_H-M 'P -1'
_atom_sites_solution_hydrogens difmap
_audit_creation_method SHELXL-2017/1
_audit_update_record
;
2018-07-13 deposited with the CCDC.    2019-05-13 downloaded from the CCDC.
;
_cell_angle_alpha 79.486(2)
_cell_angle_beta 89.486(2)
_cell_angle_gamma 71.225(3)
_cell_formula_units_Z 2
_cell_length_a 8.0381(3)
_cell_length_b 11.3074(3)
_cell_length_c 14.0676(4)
_cell_measurement_reflns_used 9238
_cell_measurement_temperature 173(2)
_cell_measurement_theta_max 30.9940
_cell_measurement_theta_min 2.8910
_cell_volume 1188.54(7)
_computing_structure_refinement 'SHELXL-2017/1 (Sheldrick, 2017)'
_diffrn_ambient_temperature 173(2)
_diffrn_measured_fraction_theta_full 0.999
_diffrn_measured_fraction_theta_max 0.905
_diffrn_measurement_device_type 'XtaLAB AFC10 (RCD3): fixed-chi single'
_diffrn_measurement_method 'CCD plate'
_diffrn_radiation_type MoK\a
_diffrn_radiation_wavelength 0.71073
_diffrn_reflns_av_R_equivalents 0.0299
_diffrn_reflns_av_unetI/netI 0.0361
_diffrn_reflns_Laue_measured_fraction_full 0.999
_diffrn_reflns_Laue_measured_fraction_max 0.905
_diffrn_reflns_limit_h_max 9
_diffrn_reflns_limit_h_min -11
_diffrn_reflns_limit_k_max 16
_diffrn_reflns_limit_k_min -14
_diffrn_reflns_limit_l_max 20
_diffrn_reflns_limit_l_min -19
_diffrn_reflns_number 22056
_diffrn_reflns_point_group_measured_fraction_full 0.999
_diffrn_reflns_point_group_measured_fraction_max 0.905
_diffrn_reflns_theta_full 25.242
_diffrn_reflns_theta_max 31.064
_diffrn_reflns_theta_min 1.937
_exptl_absorpt_coefficient_mu 2.032
_exptl_crystal_colour colorless
_exptl_crystal_density_diffrn 1.404
_exptl_crystal_description rod
_exptl_crystal_F_000 520
_exptl_crystal_size_max 0.4
_exptl_crystal_size_mid 0.2
_exptl_crystal_size_min 0.2
_refine_diff_density_max 0.564
_refine_diff_density_min -0.297
_refine_diff_density_rms 0.071
_refine_ls_extinction_method none
_refine_ls_goodness_of_fit_ref 1.044
_refine_ls_hydrogen_treatment refall
_refine_ls_matrix_type full
_refine_ls_number_parameters 399
_refine_ls_number_reflns 6913
_refine_ls_number_restraints 0
_refine_ls_restrained_S_all 1.044
_refine_ls_R_factor_all 0.0517
_refine_ls_R_factor_gt 0.0333
_refine_ls_shift/su_max 0.018
_refine_ls_shift/su_mean 0.001
_refine_ls_structure_factor_coef Fsqd
_refine_ls_weighting_details 'w=1/[\s^2^(Fo^2^)+(0.0400P)^2^+0.1674P] where P=(Fo^2^+2Fc^2^)/3'
_refine_ls_weighting_scheme calc
_refine_ls_wR_factor_gt 0.0780
_refine_ls_wR_factor_ref 0.0844
_reflns_Friedel_coverage 0.000
_reflns_number_gt 5205
_reflns_number_total 6913
_reflns_threshold_expression 'I > 2\s(I)'
_cod_data_source_file c9sc00731h2.cif
_cod_data_source_block Zn-bpy
_cod_database_code 1551041
_shelx_shelxl_version_number 2017/1
_shelx_space_group_comment
;
The symmetry employed for this shelxl refinement is uniquely defined
by the following loop, which should always be used as a source of
symmetry information in preference to the above space-group names.
They are only intended as comments.
;

loop_
_space_group_symop_operation_xyz
'x, y, z'
'-x, -y, -z'

loop_
_atom_site_label
_atom_site_type_symbol
_atom_site_fract_x
_atom_site_fract_y
_atom_site_fract_z
_atom_site_U_iso_or_equiv
_atom_site_adp_type
_atom_site_occupancy
_atom_site_site_symmetry_order
_atom_site_calc_flag
Zn1 Zn 0.25189(3) 0.09502(2) 0.24669(2) 0.02242(6) Uani 1 1 d
Zn2 Zn -0.25019(2) -0.59417(2) 0.74527(2) 0.02237(6) Uani 1 1 d
C1 C -0.0869(2) -0.08719(17) 0.41396(13) 0.0264(4) Uani 1 1 d
C2 C 0.2081(2) -0.20747(18) 0.46919(13) 0.0289(4) Uani 1 1 d
H40 H 0.294(3) -0.2775(19) 0.5065(14) 0.035(5) Uiso 1 1 d
N3 N -0.34155(19) -0.48196(13) 0.84999(10) 0.0235(3) Uani 1 1 d
C8 C -0.0199(3) -0.44025(18) 0.67812(13) 0.0293(4) Uani 1 1 d
C4 C 0.2621(3) -0.11925(18) 0.40773(13) 0.0291(4) Uani 1 1 d
N1 N 0.14914(19) -0.01779(13) 0.34911(10) 0.0242(3) Uani 1 1 d
C5 C -0.0320(2) -0.29120(16) 0.53205(12) 0.0233(3) Uani 1 1 d
C13 C -0.3178(3) -0.41295(17) 0.99858(13) 0.0285(4) Uani 1 1 d
H13 H -0.258(3) -0.4295(18) 1.0584(14) 0.038(5) Uiso 1 1 d
C14 C -0.2601(2) -0.49685(18) 0.93639(13) 0.0281(4) Uani 1 1 d
H14 H -0.156(3) -0.5693(19) 0.9544(13) 0.035(5) Uiso 1 1 d
C6 C 0.0306(2) -0.19491(16) 0.47158(11) 0.0230(3) Uani 1 1 d
C11 C -0.4882(3) -0.38178(18) 0.82602(14) 0.0312(4) Uani 1 1 d
H11 H -0.544(3) -0.3719(19) 0.7634(14) 0.039(6) Uiso 1 1 d
N2 N -0.15645(19) -0.47042(13) 0.64811(10) 0.0240(3) Uani 1 1 d
C9 C -0.1708(2) -0.32551(18) 0.49899(12) 0.0270(4) Uani 1 1 d
C7 C -0.0224(2) -0.00336(17) 0.35451(13) 0.0260(4) Uani 1 1 d
C16 C -0.5539(3) -0.29378(18) 0.88404(13) 0.0311(4) Uani 1 1 d
H16 H -0.655(3) -0.2222(19) 0.8636(14) 0.037(6) Uiso 1 1 d
C18 C 0.0448(2) -0.35322(18) 0.62339(13) 0.0280(4) Uani 1 1 d
H19 H 0.023(2) -0.4778(17) 0.7419(13) 0.026(5) Uiso 1 1 d
B1 B 0.4606(3) 0.1178(2) 0.34520(16) 0.0277(4) Uani 1 1 d
H36 H 0.324(3) 0.186(2) 0.3256(17) 0.069(7) Uiso 1 1 d
H35 H 0.460(3) 0.076(2) 0.4187(17) 0.061(7) Uiso 1 1 d
H34 H 0.553(3) 0.167(2) 0.3361(15) 0.042(6) Uiso 1 1 d
C17 C -0.4671(2) -0.30665(16) 0.97211(12) 0.0236(3) Uani 1 1 d
B2 B 0.0374(3) 0.2469(2) 0.13899(16) 0.0282(5) Uani 1 1 d
H2 H -0.026(4) 0.316(3) 0.1442(18) 0.057(8) Uiso 1 1 d
B3 B 0.0137(3) -0.7523(2) 0.78508(16) 0.0270(4) Uani 1 1 d
H32 H 0.122(3) -0.7341(19) 0.7446(14) 0.045(6) Uiso 1 1 d
H3 H 0.043(3) -0.833(2) 0.8263(18) 0.059(7) Uiso 1 1 d
B4 B -0.5169(3) -0.6035(2) 0.6930(2) 0.0350(5) Uani 1 1 d
H28 H -0.411(3) -0.672(2) 0.7535(18) 0.074(8) Uiso 1 1 d
H4 H -0.550(4) -0.653(2) 0.6499(18) 0.061(8) Uiso 1 1 d
N4 N 0.35227(19) -0.03009(14) 0.15216(10) 0.0244(3) Uani 1 1 d
C20 C 0.5245(2) -0.08798(18) 0.14451(13) 0.0284(4) Uani 1 1 d
C21 C 0.2384(3) -0.06088(18) 0.09977(14) 0.0300(4) Uani 1 1 d
C22 C 0.4698(2) -0.21011(16) 0.03353(12) 0.0238(3) Uani 1 1 d
C23 C 0.2917(2) -0.14894(18) 0.04083(14) 0.0299(4) Uani 1 1 d
C24 C 0.5884(2) -0.17673(18) 0.08657(13) 0.0287(4) Uani 1 1 d
C25 C -0.2279(2) -0.41324(18) 0.55873(12) 0.0272(4) Uani 1 1 d
H20 H -0.203(2) -0.0723(16) 0.4142(12) 0.022(5) Uiso 1 1 d
H1 H -0.322(2) -0.4368(17) 0.5378(13) 0.027(5) Uiso 1 1 d
H23 H 0.208(2) -0.1717(17) 0.0064(13) 0.032(5) Uiso 1 1 d
H17 H 0.137(2) -0.3329(17) 0.6487(13) 0.029(5) Uiso 1 1 d
H18 H -0.219(2) -0.2909(17) 0.4374(13) 0.027(5) Uiso 1 1 d
H21 H -0.100(2) 0.0724(17) 0.3125(12) 0.023(4) Uiso 1 1 d
H24 H 0.706(3) -0.2151(19) 0.0843(14) 0.038(6) Uiso 1 1 d
H22 H 0.384(3) -0.1269(18) 0.4022(13) 0.035(5) Uiso 1 1 d
H25 H 0.605(3) -0.0664(18) 0.1809(14) 0.035(5) Uiso 1 1 d
H26 H 0.119(2) -0.0210(17) 0.1069(12) 0.025(5) Uiso 1 1 d
H27 H -0.477(3) -0.553(2) 0.6584(16) 0.043(7) Uiso 1 1 d
H29 H -0.628(3) -0.557(2) 0.7365(17) 0.069(8) Uiso 1 1 d
H30 H -0.044(4) -0.691(3) 0.816(2) 0.068(9) Uiso 1 1 d
H31 H -0.094(3) -0.747(2) 0.7291(16) 0.055(6) Uiso 1 1 d
H37 H 0.017(4) 0.190(3) 0.178(2) 0.066(9) Uiso 1 1 d
H33 H 0.484(3) 0.056(3) 0.2957(18) 0.067(8) Uiso 1 1 d
H38 H 0.181(3) 0.241(2) 0.1559(15) 0.054(6) Uiso 1 1 d
H39 H 0.039(3) 0.2303(19) 0.0662(15) 0.046(6) Uiso 1 1 d

loop_
_atom_site_aniso_label
_atom_site_aniso_U_11
_atom_site_aniso_U_22
_atom_site_aniso_U_33
_atom_site_aniso_U_23
_atom_site_aniso_U_13
_atom_site_aniso_U_12
Zn1 0.01992(11) 0.02423(11) 0.02128(10) -0.00262(7) -0.00005(8) -0.00561(8)
Zn2 0.01864(11) 0.02590(11) 0.02238(10) -0.00463(8) 0.00056(8) -0.00694(8)
C1 0.0179(9) 0.0306(9) 0.0283(9) -0.0039(7) 0.0016(7) -0.0056(7)
C2 0.0197(9) 0.0291(9) 0.0325(9) 0.0018(7) -0.0011(7) -0.0048(7)
N3 0.0221(8) 0.0252(7) 0.0220(7) -0.0029(5) -0.0002(6) -0.0068(6)
C8 0.0291(10) 0.0338(10) 0.0238(8) 0.0006(7) -0.0051(7) -0.0114(8)
C4 0.0184(9) 0.0324(10) 0.0329(9) 0.0004(7) -0.0005(7) -0.0070(8)
N1 0.0212(8) 0.0264(7) 0.0234(7) -0.0032(5) 0.0011(6) -0.0065(6)
C5 0.0194(9) 0.0244(8) 0.0237(8) -0.0036(6) 0.0026(7) -0.0046(7)
C13 0.0289(10) 0.0309(9) 0.0209(8) -0.0025(7) -0.0050(7) -0.0044(8)
C14 0.0243(10) 0.0288(9) 0.0266(9) -0.0036(7) -0.0021(7) -0.0033(8)
C6 0.0224(9) 0.0269(8) 0.0200(7) -0.0047(6) 0.0000(6) -0.0081(7)
C11 0.0302(11) 0.0337(10) 0.0267(9) -0.0086(7) -0.0057(8) -0.0045(8)
N2 0.0211(8) 0.0275(7) 0.0227(7) -0.0035(6) -0.0007(6) -0.0075(6)
C9 0.0252(10) 0.0349(10) 0.0198(8) -0.0023(7) -0.0025(7) -0.0099(8)
C7 0.0209(9) 0.0263(9) 0.0270(8) -0.0025(7) -0.0001(7) -0.0037(7)
C16 0.0270(10) 0.0304(10) 0.0298(9) -0.0079(7) -0.0063(8) 0.0005(8)
C18 0.0239(10) 0.0348(10) 0.0267(9) -0.0013(7) -0.0048(7) -0.0139(8)
B1 0.0231(11) 0.0273(10) 0.0308(10) 0.0013(8) -0.0084(9) -0.0089(8)
C17 0.0210(9) 0.0271(8) 0.0232(8) -0.0050(6) 0.0029(7) -0.0086(7)
B2 0.0300(12) 0.0209(10) 0.0258(10) -0.0021(8) -0.0116(9) 0.0017(9)
B3 0.0212(11) 0.0238(10) 0.0328(11) -0.0021(8) -0.0043(9) -0.0046(8)
B4 0.0180(11) 0.0334(12) 0.0580(16) -0.0193(11) -0.0054(11) -0.0085(9)
N4 0.0199(8) 0.0275(7) 0.0255(7) -0.0052(6) 0.0006(6) -0.0070(6)
C20 0.0221(10) 0.0346(10) 0.0296(9) -0.0097(7) -0.0009(7) -0.0086(8)
C21 0.0195(9) 0.0333(10) 0.0373(10) -0.0110(8) 0.0021(8) -0.0064(8)
C22 0.0233(9) 0.0255(8) 0.0211(8) -0.0028(6) 0.0015(7) -0.0068(7)
C23 0.0215(10) 0.0342(10) 0.0362(10) -0.0123(8) -0.0006(8) -0.0088(8)
C24 0.0165(9) 0.0367(10) 0.0320(9) -0.0098(8) 0.0010(7) -0.0056(8)
C25 0.0252(10) 0.0355(10) 0.0233(8) -0.0050(7) -0.0012(7) -0.0132(8)

loop_
_atom_type_symbol
_atom_type_description
_atom_type_scat_dispersion_real
_atom_type_scat_dispersion_imag
_atom_type_scat_source
Zn Zn 0.2839 1.4301 'International Tables Vol C Tables 4.2.6.8 and 6.1.1.4'
C C 0.0033 0.0016 'International Tables Vol C Tables 4.2.6.8 and 6.1.1.4'
B B 0.0013 0.0007 'International Tables Vol C Tables 4.2.6.8 and 6.1.1.4'
N N 0.0061 0.0033 'International Tables Vol C Tables 4.2.6.8 and 6.1.1.4'
H H 0.0000 0.0000 'International Tables Vol C Tables 4.2.6.8 and 6.1.1.4'

loop_
_geom_angle_atom_site_label_1
_geom_angle_atom_site_label_2
_geom_angle_atom_site_label_3
_geom_angle
_geom_angle_site_symmetry_3
N4 Zn1 N1 100.24(6) .
N4 Zn1 B1 114.48(7) .
N1 Zn1 B1 98.63(7) .
N4 Zn1 B2 97.00(7) .
N1 Zn1 B2 113.07(8) .
B1 Zn1 B2 130.27(8) .
N2 Zn2 N3 99.70(6) .
N2 Zn2 B3 96.99(7) .
N3 Zn2 B3 115.22(7) .
N2 Zn2 B4 113.03(8) .
N3 Zn2 B4 98.50(8) .
B3 Zn2 B4 130.09(8) .
C7 C1 C6 119.22(17) .
C4 C2 C6 119.87(17) .
C11 N3 C14 117.22(15) .
C11 N3 Zn2 116.93(11) .
C14 N3 Zn2 125.71(12) .
N2 C8 C18 123.25(16) .
N1 C4 C2 122.84(17) .
C7 N1 C4 117.05(15) .
C7 N1 Zn1 124.12(11) .
C4 N1 Zn1 118.52(12) .
C18 C5 C9 117.06(16) .
C18 C5 C6 121.80(16) .
C9 C5 C6 121.13(15) .
C14 C13 C17 119.53(16) .
N3 C14 C13 123.11(17) .
C2 C6 C1 117.27(16) .
C2 C6 C5 121.64(16) .
C1 C6 C5 121.09(17) .
N3 C11 C16 123.12(17) .
C8 N2 C25 116.98(15) .
C8 N2 Zn2 118.04(11) .
C25 N2 Zn2 124.90(12) .
C25 C9 C5 119.18(16) .
N1 C7 C1 123.64(16) .
C11 C16 C17 119.83(17) .
C8 C18 C5 119.93(16) .
C16 C17 C13 117.13(16) .
C16 C17 C22 120.87(17) 1_456
C13 C17 C22 122.00(16) 1_456
C20 N4 C21 117.58(16) .
C20 N4 Zn1 123.79(12) .
C21 N4 Zn1 118.51(12) .
N4 C20 C24 123.08(17) .
N4 C21 C23 122.83(18) .
C23 C22 C24 117.52(16) .
C23 C22 C17 121.58(17) 1_654
C24 C22 C17 120.90(17) 1_654
C21 C23 C22 119.78(17) .
C20 C24 C22 119.21(17) .
N2 C25 C9 123.54(16) .

loop_
_geom_bond_atom_site_label_1
_geom_bond_atom_site_label_2
_geom_bond_distance
_geom_bond_site_symmetry_2
Zn1 N4 2.0865(15) .
Zn1 N1 2.0908(15) .
Zn1 B1 2.292(2) .
Zn1 B2 2.326(2) .
Zn2 N2 2.0871(14) .
Zn2 N3 2.0934(14) .
Zn2 B3 2.286(2) .
Zn2 B4 2.313(2) .
C1 C7 1.373(2) .
C1 C6 1.395(2) .
C2 C4 1.374(3) .
C2 C6 1.389(2) .
N3 C11 1.340(2) .
N3 C14 1.343(2) .
C8 N2 1.342(2) .
C8 C18 1.370(2) .
C4 N1 1.348(2) .
N1 C7 1.338(2) .
C5 C18 1.389(2) .
C5 C9 1.402(2) .
C5 C6 1.473(3) .
C13 C14 1.376(2) .
C13 C17 1.393(2) .
C11 C16 1.373(3) .
N2 C25 1.344(2) .
C9 C25 1.372(2) .
C16 C17 1.388(2) .
C17 C22 1.475(3) 1_456
N4 C20 1.340(2) .
N4 C21 1.346(2) .
C20 C24 1.376(3) .
C21 C23 1.372(3) .
C22 C23 1.387(2) .
C22 C24 1.398(2) .

loop_
_geom_torsion_atom_site_label_1
_geom_torsion_atom_site_label_2
_geom_torsion_atom_site_label_3
_geom_torsion_atom_site_label_4
_geom_torsion
_geom_torsion_site_symmetry_1
_geom_torsion_site_symmetry_4
C6 C2 C4 N1 0.9(3) . .
C2 C4 N1 C7 1.7(3) . .
C2 C4 N1 Zn1 -172.07(15) . .
C11 N3 C14 C13 -1.8(3) . .
Zn2 N3 C14 C13 173.63(15) . .
C17 C13 C14 N3 -0.2(3) . .
C4 C2 C6 C1 -3.5(3) . .
C4 C2 C6 C5 176.33(18) . .
C7 C1 C6 C2 3.5(3) . .
C7 C1 C6 C5 -176.34(16) . .
C18 C5 C6 C2 37.5(3) . .
C9 C5 C6 C2 -141.61(18) . .
C18 C5 C6 C1 -142.70(19) . .
C9 C5 C6 C1 38.2(3) . .
C14 N3 C11 C16 1.9(3) . .
Zn2 N3 C11 C16 -173.98(16) . .
C18 C8 N2 C25 1.7(3) . .
C18 C8 N2 Zn2 -175.18(15) . .
C18 C5 C9 C25 2.5(3) . .
C6 C5 C9 C25 -178.31(17) . .
C4 N1 C7 C1 -1.7(3) . .
Zn1 N1 C7 C1 171.69(13) . .
C6 C1 C7 N1 -0.9(3) . .
N3 C11 C16 C17 0.1(3) . .
N2 C8 C18 C5 0.1(3) . .
C9 C5 C18 C8 -2.2(3) . .
C6 C5 C18 C8 178.62(18) . .
C11 C16 C17 C13 -2.0(3) . .
C11 C16 C17 C22 177.00(19) . 1_456
C14 C13 C17 C16 2.1(3) . .
C14 C13 C17 C22 -176.94(18) . 1_456
C21 N4 C20 C24 -0.4(3) . .
Zn1 N4 C20 C24 175.51(14) . .
C20 N4 C21 C23 0.8(3) . .
Zn1 N4 C21 C23 -175.33(15) . .
N4 C21 C23 C22 -0.1(3) . .
C24 C22 C23 C21 -1.0(3) . .
C17 C22 C23 C21 179.15(18) 1_654 .
N4 C20 C24 C22 -0.7(3) . .
C23 C22 C24 C20 1.4(3) . .
C17 C22 C24 C20 -178.78(17) 1_654 .
C8 N2 C25 C9 -1.3(3) . .
Zn2 N2 C25 C9 175.30(14) . .
C5 C9 C25 N2 -0.8(3) . .
